data_9005777
loop_
_publ_author_name
'Ohashi, Y.'

_publ_section_title
;
 Polysynthetically-twinned structures of enstatite and wollastonite
 Sample: WO1T
;
_journal_name_full 'Physics and Chemistry of Minerals'
_journal_page_first 217
_journal_page_last 229
_journal_paper_doi 10.1007/BF00309314
_journal_volume 10
_journal_year 1984
_chemical_formula_sum 'Ca O3 Si'
_chemical_name_mineral Wollastonite
_space_group_IT_number 2
_symmetry_space_group_name_Hall '-P 1'
_symmetry_space_group_name_H-M 'P -1'
_cell_angle_alpha 90.055
_cell_angle_beta 95.217
_cell_angle_gamma 103.426
_cell_formula_units_Z 6
_cell_length_a 7.9258
_cell_length_b 7.3202
_cell_length_c 7.0653
_cell_volume 396.960
_database_code_amcsd 0007359
_exptl_crystal_density_diffrn 2.916
_cod_original_formula_sum 'Ca Si O3'
_cod_database_code 9005777

loop_
_space_group_symop_operation_xyz
x,y,z
-x,-y,-z

loop_
_atom_site_label
_atom_site_fract_x
_atom_site_fract_y
_atom_site_fract_z
_atom_site_type_symbol
_atom_site_attached_hydrogens
CaM1 0.19831 0.42266 0.76060 Ca 0
CaM2 0.20241 0.92919 0.76401 Ca 0
CaM3 0.50333 0.75040 0.52691 Ca 0
Si1 0.18510 0.38750 0.26840 Si 0
Si2 0.18490 0.95420 0.26910 Si 0
Si3 0.39730 0.72360 0.05610 Si 0
OA1 0.30340 0.46160 0.46280 O 0
OA2 0.30140 0.93850 0.46410 O 0
OA3 0.57050 0.76880 0.19880 O 0
OB1 0.98320 0.37390 0.26550 O 0
OB2 0.98190 0.86770 0.26480 O 0
OB3 0.40180 0.72660 0.82960 O 0
OC1 0.21830 0.17850 0.22540 O 0
OC2 0.27130 0.87040 0.09380 O 0
OC3 0.27350 0.51260 0.09310 O 0

loop_
_cod_changelog_entry_id
_cod_changelog_entry_author
_cod_changelog_entry_date
_cod_changelog_entry_text
1
;cod-tools version 3.8.0
Id: cif_guess_AMCSD_atom_types 9581 2023-05-17 12:35:41Z saulius
;
2023-05-23T09:13:40+03:00
;Derived atom types and hydrogen counts
from atom names that follow the AMCSD naming convention
(Wat == water, O-H == hydroxyl).
;

loop_
_cod_related_entry_id
_cod_related_entry_database
_cod_related_entry_code
1 AMCSD 0007359
